data_9017655
loop_
_publ_author_name
'Ma, Z.'
'Li, G.'
'Chukanov, N. V.'
'Poirier, G.'
'Shi, N.'

_publ_section_title
;
 Tangdanite, a new mineral species from the Yunnan Province, China
 and the discreditation of 'clinotyrolite'
;
_journal_name_full 'Mineralogical Magazine'
_journal_page_first 559
_journal_page_last 569
_journal_volume 78
_journal_year 2014
_chemical_compound_source 'Nanniping mine, Dongchuan district, Yunnan Province, China'
_chemical_formula_sum 'As4 Ca2 Cu9 H24.96 O37.18 S0.52'
_chemical_name_mineral Tangdanite
_space_group_IT_number 15
_space_group_name_Hall '-C 2yc'
_space_group_name_H-M_alt 'C 1 2/c 1'
_symmetry_space_group_name_H-M 'C 1 2/c 1'
_cell_angle_alpha 90
_cell_angle_beta 96.294
_cell_angle_gamma 90
_cell_formula_units_Z 4
_cell_length_a 54.490
_cell_length_b 5.5685
_cell_length_c 10.4690
_cell_volume 3157.436
_database_code_amcsd 0020184
_exptl_crystal_density_diffrn 3.342
_cod_data_source_file inputs/fixed/downloads/18/18562.cif
_cod_data_source_block 18562
_cod_original_formula_sum 'Ca2 Cu9 As4 S.52 O37.18 H24.96'
_cod_database_code 9017655

loop_
_space_group_symop_operation_xyz
x,y,z
1/2+x,1/2+y,z
x,-y,1/2+z
1/2+x,1/2-y,1/2+z
-x,y,1/2-z
1/2-x,1/2+y,1/2-z
-x,-y,-z
1/2-x,1/2-y,-z

loop_
_atom_site_aniso_label
_atom_site_aniso_U_11
_atom_site_aniso_U_22
_atom_site_aniso_U_33
_atom_site_aniso_U_12
_atom_site_aniso_U_13
_atom_site_aniso_U_23
Ca1 0.03400 0.02200 0.02100 0.00000 0.00370 0.00140
Cu1 0.04200 0.01700 0.01320 0.00720 0.00580 -0.00020
Cu2 0.03370 0.01440 0.01070 0.00310 0.00580 0.00090
Cu3 0.02820 0.01950 0.01410 0.00140 0.00410 0.00550
Cu4 0.02470 0.01690 0.02170 0.00170 0.00120 -0.00260
Cu5 0.02730 0.01940 0.01400 0.00090 0.00300 -0.00070
As1 0.02560 0.01500 0.01200 0.00000 0.00250 -0.00010
As2 0.02890 0.01670 0.01550 -0.00140 0.00320 0.00100
S1 0.10000 0.02800 0.04000 0.02200 0.01200 0.02200
O-H1 0.03500 0.02200 0.00800 0.00200 0.00200 -0.00500
O-H2 0.03100 0.02200 0.00800 0.00300 0.00600 -0.00200
O-H3 0.01900 0.03400 0.00900 0.00100 0.00600 0.00400
O4 0.03500 0.01600 0.02400 -0.00100 0.00900 0.00700
O5 0.03400 0.03500 0.00700 -0.00100 0.00300 0.00400
O6 0.03000 0.02000 0.01900 0.00400 0.00900 0.00200
O7 0.02100 0.02000 0.03500 -0.00500 0.01000 -0.00900
Wat8 0.08000 0.04000 0.09000 0.03000 0.02000 0.01000
O9 0.02600 0.02200 0.00700 0.00000 0.00600 -0.00500
Wat10 0.07000 0.05000 0.06000 0.00800 -0.01400 -0.00800
O-H11 0.03900 0.01600 0.00900 0.00100 0.01200 0.00100
O12 0.05500 0.01800 0.03200 -0.01500 0.02100 -0.00900
O13 0.01500 0.02900 0.02600 -0.00300 -0.00100 -0.00300
O14 0.02600 0.04300 0.00800 -0.00200 -0.00100 0.00200
O15 0.03900 0.03500 0.02200 0.00300 0.00400 -0.01400
Wat16 0.04700 0.05700 0.02600 -0.01200 0.00100 -0.00300
Wat17 0.05500 0.03900 0.04900 0.01100 0.00600 0.00700
Wat18 0.06100 0.10000 0.11000 0.01700 0.02100 -0.03000
O19 0.14000 0.47000 0.05000 -0.15000 -0.02000 0.03000
O20 0.11000 0.31000 0.57000 -0.04000 -0.09000 -0.02000

loop_
_atom_site_label
_atom_site_fract_x
_atom_site_fract_y
_atom_site_fract_z
_atom_site_occupancy
_atom_site_type_symbol
_atom_site_attached_hydrogens
Ca1 0.17592 0.25140 0.17650 1.00000 Ca 0
Cu1 0.00000 0.00000 0.00000 1.00000 Cu 0
Cu2 0.02611 0.53590 -0.04680 1.00000 Cu 0
Cu3 0.07192 0.18160 0.11770 1.00000 Cu 0
Cu4 0.11869 0.46840 0.25450 1.00000 Cu 0
Cu5 0.11907 0.16660 -0.00390 1.00000 Cu 0
As1 0.06795 -0.28160 0.30673 1.00000 As 0
As2 0.15464 0.69850 0.00310 1.00000 As 0
S1 0.23530 0.15100 0.04000 0.26000 S 0
O-H1 0.01500 0.84600 -0.14920 1.00000 O 1
O-H2 0.00940 0.70200 0.08020 1.00000 O 1
O-H3 0.03790 0.27100 0.06950 1.00000 O 1
O4 0.06280 0.01000 0.27050 1.00000 O 0
O5 0.04030 -0.41900 0.30540 1.00000 O 0
O6 0.08400 -0.29100 0.45610 1.00000 O 0
O7 0.08430 -0.42800 0.20290 1.00000 O 0
Wat8 0.06580 -0.20600 0.00800 0.57000 O 2
O9 0.10760 0.15500 0.16690 1.00000 O 0
Wat10 0.09770 -0.21400 -0.04800 0.67000 O 2
O-H11 0.12640 0.21300 -0.17810 1.00000 O 1
O12 0.13720 0.50200 0.07440 1.00000 O 0
O13 0.15060 0.98400 0.04680 1.00000 O 0
O14 0.14970 0.67900 -0.16360 1.00000 O 0
O15 0.18400 0.61900 0.05610 1.00000 O 0
Wat16 0.20640 0.40300 0.33880 1.00000 O 2
Wat17 0.18320 -0.11200 0.30100 1.00000 O 2
Wat18 0.20950 0.11800 0.06000 1.00000 O 2
O19 0.24680 -0.05000 0.13800 0.49000 O 0
O20 0.25020 0.11100 -0.09100 0.86000 O 0

loop_
_cod_changelog_entry_id
_cod_changelog_entry_author
_cod_changelog_entry_date
_cod_changelog_entry_text
1
;cod-tools version 3.8.0
Id: cif_guess_AMCSD_atom_types 9574 2023-05-10 09:00:05Z saulius
;
2023-05-10T18:58:32+03:00
;Derived atom types and hydrogen counts
from atom names that follow the AMCSD naming convention
(Wat == water, O-H == hydroxyl).
;

loop_
_cod_related_entry_id
_cod_related_entry_database
_cod_related_entry_code
1 AMCSD 0020184
